data_2203373
loop_
_publ_author_name
'Hong-Ping Xiao'
'Xin-Hua Li'
'Mao-Lin Hu'

_publ_section_title
;
 <i>catena</i>-Poly[[[aqua(1,10-phenanthroline)copper(II)]-\m-isophthalato]
 <i>N,N</i>-dimethylformamide solvate monohydrate]
;
_journal_issue 4
_journal_name_full 'Acta Crystallographica Section E'
_journal_page_first m468
_journal_page_last m470
_journal_paper_doi 10.1107/S1600536804006592
_journal_volume 60
_journal_year 2004
_chemical_formula_iupac '[Cu (C8 H4 O4) (C12 H8 N2) (H2 O)], C3 H7 N O, H2 O'
_chemical_formula_moiety 'C20 H14 Cu N2 O5, C3 H7 N O, H2 O'
_chemical_formula_sum 'C23 H23 Cu N3 O7'
_chemical_formula_weight 516.98
_chemical_name_systematic
;
catena-Poly[[[aqua(1,10-phenanthroline)copper(II)]-\m-isophthalato]
N,N -dimethylformamide solvate monohydrate]
;
_space_group_IT_number 14
_symmetry_cell_setting monoclinic
_symmetry_space_group_name_Hall '-P 2ybc'
_symmetry_space_group_name_H-M 'P 1 21/c 1'
_atom_sites_solution_hydrogens geom
_atom_sites_solution_primary direct
_atom_sites_solution_secondary difmap
_audit_creation_method SHELXL-97
_cell_angle_alpha 90.00
_cell_angle_beta 98.3120(10)
_cell_angle_gamma 90.00
_cell_formula_units_Z 4
_cell_length_a 6.9009(2)
_cell_length_b 31.1833(9)
_cell_length_c 10.7808(3)
_cell_measurement_reflns_used 654
_cell_measurement_temperature 293(2)
_cell_measurement_theta_max 22.98
_cell_measurement_theta_min 2.37
_cell_volume 2295.58(11)
_computing_cell_refinement SMART
_computing_data_collection 'SMART (Bruker, 2000)'
_computing_data_reduction 'SAINT (Bruker, 2000)'
_computing_molecular_graphics SHELXTL
_computing_publication_material SHELXTL
_computing_structure_refinement SHELXTL
_computing_structure_solution 'SHELXTL (Bruker, 2000)'
_diffrn_ambient_temperature 293(2)
_diffrn_measured_fraction_theta_full 0.997
_diffrn_measured_fraction_theta_max 0.997
_diffrn_measurement_device_type 'Bruker SMART CCD area-detector'
_diffrn_measurement_method '\f and \w'
_diffrn_radiation_monochromator graphite
_diffrn_radiation_source 'fine-focus sealed tube'
_diffrn_radiation_type MoK\a
_diffrn_radiation_wavelength 0.71073
_diffrn_reflns_av_R_equivalents 0.0202
_diffrn_reflns_av_sigmaI/netI 0.0225
_diffrn_reflns_limit_h_max 8
_diffrn_reflns_limit_h_min -8
_diffrn_reflns_limit_k_max 27
_diffrn_reflns_limit_k_min -36
_diffrn_reflns_limit_l_max 12
_diffrn_reflns_limit_l_min -12
_diffrn_reflns_number 11975
_diffrn_reflns_theta_full 25.01
_diffrn_reflns_theta_max 25.01
_diffrn_reflns_theta_min 2.02
_exptl_absorpt_coefficient_mu 1.001
_exptl_absorpt_correction_T_max 0.7638
_exptl_absorpt_correction_T_min 0.6345
_exptl_absorpt_correction_type multi-scan
_exptl_absorpt_process_details '(SADABS; Bruker, 2000)'
_exptl_crystal_colour blue
_exptl_crystal_density_diffrn 1.496
_exptl_crystal_density_method 'not measured'
_exptl_crystal_description prism
_exptl_crystal_F_000 1068
_exptl_crystal_size_max 0.45
_exptl_crystal_size_mid 0.38
_exptl_crystal_size_min 0.27
_refine_diff_density_max 0.813
_refine_diff_density_min -0.739
_refine_ls_extinction_coef 0.0009(2)
_refine_ls_extinction_expression Fc^*^=kFc[1+0.001xFc^2^\l^3^/sin(2\q)]^-1/4^
_refine_ls_extinction_method SHELXL97
_refine_ls_goodness_of_fit_ref 1.075
_refine_ls_hydrogen_treatment mixed
_refine_ls_matrix_type full
_refine_ls_number_parameters 311
_refine_ls_number_reflns 4037
_refine_ls_number_restraints 2
_refine_ls_restrained_S_all 1.075
_refine_ls_R_factor_all 0.0425
_refine_ls_R_factor_gt 0.0391
_refine_ls_shift/su_max 0.000
_refine_ls_shift/su_mean 0.000
_refine_ls_structure_factor_coef Fsqd
_refine_ls_weighting_details 'calc w = 1/[\s^2^(Fo^2^)+(0.07P)^2^+1.5778P] where P = (Fo^2^+2Fc^2^)/3'
_refine_ls_weighting_scheme calc
_refine_ls_wR_factor_gt 0.1149
_refine_ls_wR_factor_ref 0.1171
_reflns_number_gt 3652
_reflns_number_total 4037
_reflns_threshold_expression I>2\s(I)
_cod_data_source_file br6142.cif
_cod_data_source_block I
_cod_depositor_comments
;
The following automatic conversions were performed:
'_symmetry_cell_setting' value 'Monoclinic' changed to 'monoclinic'
according to '/home/saulius/struct/CIF-dictionaries/cif_core.dic'
dictionary named 'cif_core.dic' version 2.4.1 from 2010-06-29.

Automatic conversion script
Id: cif_fix_enum 1527 2010-12-29 10:47:43Z saulius 

The following automatic conversions were performed:

'_symmetry_cell_setting' value 'Monoclinic' changed to 'monoclinic'
according to /home/saulius/struct/CIF-dictionaries/cif_core.dic
dictionary named 'cif_core.dic' version 2.4.1 from 2010-06-29.

Automatic conversion script
Id: cif_fix_values 1715 2011-07-08 13:25:40Z adriana 
;
_cod_original_sg_symbol_H-M 'P 21/c'
_cod_database_code 2203373

loop_
_symmetry_equiv_pos_as_xyz
'x, y, z'
'-x, y+1/2, -z+1/2'
'-x, -y, -z'
'x, -y-1/2, z-1/2'

loop_
_atom_site_label
_atom_site_fract_x
_atom_site_fract_y
_atom_site_fract_z
_atom_site_U_iso_or_equiv
_atom_site_adp_type
_atom_site_calc_flag
_atom_site_refinement_flags
_atom_site_occupancy
_atom_site_type_symbol
Cu1 0.17475(4) 0.620016(9) 0.08646(3) 0.02989(15) Uani d . 1 Cu
O1 0.1552(3) 0.65439(6) 0.23691(19) 0.0378(4) Uani d . 1 O
O2 -0.1451(3) 0.62753(6) 0.2188(2) 0.0424(5) Uani d . 1 O
O3 0.0544(3) 0.83322(6) 0.48437(19) 0.0419(5) Uani d . 1 O
O4 0.3102(3) 0.78868(7) 0.4960(2) 0.0543(6) Uani d . 1 O
O5 0.4928(3) 0.63671(7) 0.0615(2) 0.0465(5) Uani d . 1 O
H5C 0.4992 0.6621 0.0425 0.070 Uiso calc R 1 H
H5B 0.5620 0.6366 0.1300 0.070 Uiso d R 1 H
O6 0.4930(5) 0.60213(9) 0.5488(3) 0.0793(8) Uani d . 1 O
O7 0.8216(6) 0.57293(11) 0.4354(3) 0.0885(10) Uani d D 1 O
N1 0.2378(3) 0.56465(7) 0.1782(2) 0.0334(5) Uani d . 1 N
N2 0.1606(3) 0.58028(7) -0.0637(2) 0.0315(5) Uani d . 1 N
N3 0.4726(6) 0.66380(10) 0.6575(3) 0.0706(9) Uani d . 1 N
C1 0.2737(5) 0.55781(10) 0.3010(3) 0.0461(7) Uani d . 1 C
H1 0.2666 0.5807 0.3553 0.055 Uiso calc R 1 H
C2 0.3218(5) 0.51730(12) 0.3510(3) 0.0557(8) Uani d . 1 C
H2 0.3443 0.5135 0.4375 0.067 Uiso calc R 1 H
C3 0.3359(5) 0.48348(10) 0.2744(3) 0.0519(8) Uani d . 1 C
H3 0.3699 0.4566 0.3079 0.062 Uiso calc R 1 H
C4 0.2989(4) 0.48918(8) 0.1442(3) 0.0399(7) Uani d . 1 C
C5 0.3075(4) 0.45589(9) 0.0522(4) 0.0501(8) Uani d . 1 C
H5A 0.3415 0.4282 0.0790 0.060 Uiso calc R 1 H
C6 0.2676(4) 0.46394(9) -0.0708(4) 0.0489(8) Uani d . 1 C
H6 0.2743 0.4417 -0.1275 0.059 Uiso calc R 1 H
C7 0.2147(4) 0.50609(9) -0.1173(3) 0.0390(6) Uani d . 1 C
C8 0.1721(4) 0.51709(11) -0.2445(3) 0.0495(8) Uani d . 1 C
H8 0.1753 0.4963 -0.3059 0.059 Uiso calc R 1 H
C9 0.1257(5) 0.55848(12) -0.2778(3) 0.0535(8) Uani d . 1 C
H9 0.0975 0.5660 -0.3619 0.064 Uiso calc R 1 H
C10 0.1211(4) 0.58935(10) -0.1846(3) 0.0432(7) Uani d . 1 C
H10 0.0890 0.6174 -0.2084 0.052 Uiso calc R 1 H
C11 0.2064(3) 0.53919(8) -0.0306(2) 0.0311(5) Uani d . 1 C
C12 0.2489(3) 0.53049(8) 0.1009(3) 0.0304(5) Uani d . 1 C
C13 -0.0204(4) 0.65528(8) 0.2586(2) 0.0317(6) Uani d . 1 C
C14 -0.0804(4) 0.69192(8) 0.3353(2) 0.0322(6) Uani d . 1 C
C15 0.0504(4) 0.72539(8) 0.3724(2) 0.0322(5) Uani d . 1 C
H15 0.1774 0.7242 0.3532 0.039 Uiso calc R 1 H
C16 -0.0081(4) 0.76028(8) 0.4374(2) 0.0329(6) Uani d . 1 C
C17 -0.1975(4) 0.76158(9) 0.4676(3) 0.0413(7) Uani d . 1 C
H17 -0.2375 0.7848 0.5116 0.050 Uiso calc R 1 H
C18 -0.3263(4) 0.72828(10) 0.4322(3) 0.0473(7) Uani d . 1 C
H18 -0.4526 0.7292 0.4527 0.057 Uiso calc R 1 H
C19 -0.2687(4) 0.69376(9) 0.3669(3) 0.0424(7) Uani d . 1 C
H19 -0.3561 0.6715 0.3437 0.051 Uiso calc R 1 H
C20 0.1335(4) 0.79641(8) 0.4763(2) 0.0345(6) Uani d . 1 C
C23 0.4160(5) 0.63539(10) 0.5687(3) 0.0718(11) Uani d . 1 C
H23 0.3021 0.6420 0.5149 0.086 Uiso calc R 1 H
C21 0.3270(5) 0.69863(10) 0.6817(3) 0.145(3) Uani d R 1 C
H21A 0.2156 0.6977 0.6171 0.217 Uiso calc R 1 H
H21B 0.3888 0.7262 0.6814 0.217 Uiso calc R 1 H
H21C 0.2851 0.6938 0.7616 0.217 Uiso calc R 1 H
C22 0.6582(5) 0.65719(10) 0.7405(3) 0.143(3) Uani d R 1 C
H22A 0.6961 0.6276 0.7377 0.214 Uiso calc R 1 H
H22B 0.6423 0.6647 0.8248 0.214 Uiso calc R 1 H
H22C 0.7578 0.6749 0.7134 0.214 Uiso calc R 1 H
H7B 0.818(14) 0.588(3) 0.374(7) 0.214 Uiso d D 1 H
H7C 0.749(13) 0.590(3) 0.465(9) 0.214 Uiso d D 1 H

loop_
_atom_site_aniso_label
_atom_site_aniso_U_11
_atom_site_aniso_U_22
_atom_site_aniso_U_33
_atom_site_aniso_U_12
_atom_site_aniso_U_13
_atom_site_aniso_U_23
Cu1 0.0359(2) 0.0181(2) 0.0355(2) 0.00171(11) 0.00450(14) -0.00244(11)
O1 0.0358(10) 0.0300(10) 0.0476(11) 0.0013(8) 0.0053(8) -0.0142(8)
O2 0.0403(11) 0.0300(10) 0.0554(12) -0.0037(8) 0.0019(9) -0.0129(9)
O3 0.0473(12) 0.0208(9) 0.0553(12) -0.0007(8) -0.0005(9) -0.0057(8)
O4 0.0402(12) 0.0372(12) 0.0855(17) -0.0026(9) 0.0087(11) -0.0235(11)
O5 0.0361(11) 0.0348(11) 0.0664(14) -0.0001(8) -0.0004(10) 0.0022(10)
O6 0.109(2) 0.0588(17) 0.0692(17) 0.0075(16) 0.0095(16) -0.0078(14)
O7 0.123(3) 0.068(2) 0.077(2) 0.0182(17) 0.0242(19) 0.0142(15)
N1 0.0344(12) 0.0261(11) 0.0382(12) 0.0021(9) 0.0005(9) -0.0013(9)
N2 0.0318(11) 0.0268(11) 0.0363(12) -0.0021(8) 0.0056(9) -0.0016(9)
N3 0.108(3) 0.0552(18) 0.0475(16) 0.0152(18) 0.0072(17) 0.0018(14)
C1 0.0490(18) 0.0467(17) 0.0399(15) 0.0063(14) -0.0025(13) 0.0004(13)
C2 0.054(2) 0.059(2) 0.0505(18) 0.0084(16) -0.0032(15) 0.0174(16)
C3 0.0409(17) 0.0392(17) 0.074(2) 0.0072(13) 0.0030(15) 0.0204(16)
C4 0.0257(13) 0.0255(13) 0.068(2) 0.0005(10) 0.0064(12) 0.0028(12)
C5 0.0355(15) 0.0208(14) 0.096(3) 0.0016(11) 0.0160(16) -0.0031(15)
C6 0.0378(16) 0.0294(15) 0.082(2) -0.0027(12) 0.0156(15) -0.0222(15)
C7 0.0270(13) 0.0337(15) 0.0580(18) -0.0061(11) 0.0114(12) -0.0168(13)
C8 0.0415(16) 0.058(2) 0.0515(18) -0.0093(14) 0.0142(14) -0.0266(15)
C9 0.0535(19) 0.070(2) 0.0378(16) -0.0110(16) 0.0083(14) -0.0080(15)
C10 0.0462(16) 0.0416(16) 0.0415(16) -0.0031(13) 0.0056(13) 0.0015(13)
C11 0.0233(12) 0.0269(13) 0.0438(14) -0.0034(9) 0.0071(10) -0.0085(11)
C12 0.0233(12) 0.0216(12) 0.0461(15) 0.0002(9) 0.0047(10) -0.0012(11)
C13 0.0366(14) 0.0222(12) 0.0354(13) 0.0005(10) 0.0019(11) -0.0029(10)
C14 0.0363(14) 0.0236(12) 0.0370(13) -0.0010(10) 0.0059(11) -0.0025(10)
C15 0.0321(13) 0.0270(13) 0.0382(13) 0.0008(10) 0.0072(11) -0.0044(11)
C16 0.0396(14) 0.0226(12) 0.0367(14) 0.0004(10) 0.0066(11) -0.0025(10)
C17 0.0472(17) 0.0283(14) 0.0516(17) 0.0024(11) 0.0180(13) -0.0096(12)
C18 0.0406(16) 0.0385(16) 0.067(2) -0.0024(13) 0.0233(15) -0.0119(14)
C19 0.0388(15) 0.0310(14) 0.0589(18) -0.0063(11) 0.0123(13) -0.0085(13)
C20 0.0423(16) 0.0261(13) 0.0362(14) -0.0018(11) 0.0095(11) -0.0062(10)
C23 0.084(3) 0.073(3) 0.056(2) 0.006(2) 0.000(2) 0.005(2)
C21 0.277(9) 0.087(4) 0.083(3) 0.082(5) 0.066(5) 0.013(3)
C22 0.143(6) 0.099(4) 0.159(6) 0.009(4) -0.067(5) -0.033(4)

loop_
_atom_type_symbol
_atom_type_description
_atom_type_scat_dispersion_real
_atom_type_scat_dispersion_imag
_atom_type_scat_source
C C 0.0033 0.0016 'International Tables Vol C Tables 4.2.6.8 and 6.1.1.4'
H H 0.0000 0.0000 'International Tables Vol C Tables 4.2.6.8 and 6.1.1.4'
N N 0.0061 0.0033 'International Tables Vol C Tables 4.2.6.8 and 6.1.1.4'
O O 0.0106 0.0060 'International Tables Vol C Tables 4.2.6.8 and 6.1.1.4'
Cu Cu 0.3201 1.2651 'International Tables Vol C Tables 4.2.6.8 and 6.1.1.4'

loop_
_geom_angle_atom_site_label_1
_geom_angle_atom_site_label_2
_geom_angle_atom_site_label_3
_geom_angle_site_symmetry_1
_geom_angle_site_symmetry_3
_geom_angle
_geom_angle_publ_flag
O3 Cu1 O1 4_575 . 89.04(8) yes
O3 Cu1 N1 4_575 . 166.23(9) yes
O1 Cu1 N1 . . 95.67(8) yes
O3 Cu1 N2 4_575 . 92.25(9) yes
O1 Cu1 N2 . . 171.98(8) yes
N1 Cu1 N2 . . 81.35(8) yes
O3 Cu1 O5 4_575 . 95.77(8) yes
O1 Cu1 O5 . . 98.81(8) yes
N1 Cu1 O5 . . 96.28(8) yes
N2 Cu1 O5 . . 88.93(8) yes
C13 O1 Cu1 . . 110.23(16) ?
C20 O3 Cu1 . 4_576 124.11(18) ?
Cu1 O5 H5C . . 109.5 ?
Cu1 O5 H5B . . 109.5 ?
H5C O5 H5B . . 100.5 ?
H7B O7 H7C . . 90(8) ?
C1 N1 C12 . . 117.7(2) ?
C1 N1 Cu1 . . 128.7(2) ?
C12 N1 Cu1 . . 113.54(17) ?
C10 N2 C11 . . 117.9(2) ?
C10 N2 Cu1 . . 129.39(19) ?
C11 N2 Cu1 . . 112.64(17) ?
C23 N3 C22 . . 119.2(3) ?
C23 N3 C21 . . 117.8(3) ?
C22 N3 C21 . . 122.3(3) ?
N1 C1 C2 . . 122.0(3) ?
N1 C1 H1 . . 119.0 ?
C2 C1 H1 . . 119.0 ?
C3 C2 C1 . . 120.3(3) ?
C3 C2 H2 . . 119.8 ?
C1 C2 H2 . . 119.8 ?
C2 C3 C4 . . 119.6(3) ?
C2 C3 H3 . . 120.2 ?
C4 C3 H3 . . 120.2 ?
C12 C4 C3 . . 116.9(3) ?
C12 C4 C5 . . 117.8(3) ?
C3 C4 C5 . . 125.3(3) ?
C6 C5 C4 . . 121.6(3) ?
C6 C5 H5A . . 119.2 ?
C4 C5 H5A . . 119.2 ?
C5 C6 C7 . . 121.6(3) ?
C5 C6 H6 . . 119.2 ?
C7 C6 H6 . . 119.2 ?
C11 C7 C8 . . 116.7(3) ?
C11 C7 C6 . . 118.4(3) ?
C8 C7 C6 . . 124.9(3) ?
C9 C8 C7 . . 119.7(3) ?
C9 C8 H8 . . 120.1 ?
C7 C8 H8 . . 120.1 ?
C8 C9 C10 . . 119.5(3) ?
C8 C9 H9 . . 120.3 ?
C10 C9 H9 . . 120.3 ?
N2 C10 C9 . . 122.6(3) ?
N2 C10 H10 . . 118.7 ?
C9 C10 H10 . . 118.7 ?
N2 C11 C7 . . 123.5(3) ?
N2 C11 C12 . . 116.5(2) ?
C7 C11 C12 . . 120.0(2) ?
N1 C12 C4 . . 123.4(3) ?
N1 C12 C11 . . 115.9(2) ?
C4 C12 C11 . . 120.7(2) ?
O2 C13 O1 . . 123.4(2) ?
O2 C13 C14 . . 118.9(2) ?
O1 C13 C14 . . 117.7(2) ?
C19 C14 C15 . . 119.1(2) ?
C19 C14 C13 . . 120.5(2) ?
C15 C14 C13 . . 120.4(2) ?
C16 C15 C14 . . 120.5(2) ?
C16 C15 H15 . . 119.8 ?
C14 C15 H15 . . 119.8 ?
C15 C16 C17 . . 119.5(2) ?
C15 C16 C20 . . 120.2(2) ?
C17 C16 C20 . . 120.3(2) ?
C18 C17 C16 . . 120.0(2) ?
C18 C17 H17 . . 120.0 ?
C16 C17 H17 . . 120.0 ?
C19 C18 C17 . . 120.4(3) ?
C19 C18 H18 . . 119.8 ?
C17 C18 H18 . . 119.8 ?
C18 C19 C14 . . 120.5(3) ?
C18 C19 H19 . . 119.8 ?
C14 C19 H19 . . 119.8 ?
O4 C20 O3 . . 125.9(2) ?
O4 C20 C16 . . 119.1(2) ?
O3 C20 C16 . . 115.0(2) ?
O6 C23 N3 . . 128.1(3) ?
O6 C23 H23 . . 115.9 ?
N3 C23 H23 . . 115.9 ?
N3 C21 H21A . . 109.5 ?
N3 C21 H21B . . 109.5 ?
H21A C21 H21B . . 109.5 ?
N3 C21 H21C . . 109.5 ?
H21A C21 H21C . . 109.5 ?
H21B C21 H21C . . 109.5 ?
N3 C22 H22A . . 109.5 ?
N3 C22 H22B . . 109.5 ?
H22A C22 H22B . . 109.5 ?
N3 C22 H22C . . 109.5 ?
H22A C22 H22C . . 109.5 ?
H22B C22 H22C . . 109.5 ?

loop_
_geom_bond_atom_site_label_1
_geom_bond_atom_site_label_2
_geom_bond_site_symmetry_2
_geom_bond_distance
_geom_bond_publ_flag
Cu1 O3 4_575 1.9400(18) yes
Cu1 O1 . 1.9650(18) yes
Cu1 N1 . 2.006(2) yes
Cu1 N2 . 2.029(2) yes
Cu1 O5 . 2.309(2) yes
O1 C13 . 1.268(3) ?
O2 C13 . 1.252(3) ?
O3 C20 . 1.279(3) ?
O3 Cu1 4_576 1.9400(18) ?
O4 C20 . 1.231(3) ?
O5 H5C . 0.8200 ?
O5 H5B . 0.8201 ?
O6 C23 . 1.199(4) ?
O7 H7B . 0.82(6) ?
O7 H7C . 0.82(6) ?
N1 C1 . 1.329(4) ?
N1 C12 . 1.361(3) ?
N2 C10 . 1.323(4) ?
N2 C11 . 1.355(3) ?
N3 C23 . 1.321(4) ?
N3 C22 . 1.467(5) ?
N3 C21 . 1.527(5) ?
C1 C2 . 1.394(4) ?
C1 H1 . 0.9300 ?
C2 C3 . 1.352(5) ?
C2 H2 . 0.9300 ?
C3 C4 . 1.401(5) ?
C3 H3 . 0.9300 ?
C4 C12 . 1.397(4) ?
C4 C5 . 1.443(4) ?
C5 C6 . 1.339(5) ?
C5 H5A . 0.9300 ?
C6 C7 . 1.435(4) ?
C6 H6 . 0.9300 ?
C7 C11 . 1.400(4) ?
C7 C8 . 1.403(5) ?
C8 C9 . 1.365(5) ?
C8 H8 . 0.9300 ?
C9 C10 . 1.395(4) ?
C9 H9 . 0.9300 ?
C10 H10 . 0.9300 ?
C11 C12 . 1.431(4) ?
C13 C14 . 1.503(3) ?
C14 C19 . 1.391(4) ?
C14 C15 . 1.400(4) ?
C15 C16 . 1.386(4) ?
C15 H15 . 0.9300 ?
C16 C17 . 1.393(4) ?
C16 C20 . 1.511(4) ?
C17 C18 . 1.384(4) ?
C17 H17 . 0.9300 ?
C18 C19 . 1.376(4) ?
C18 H18 . 0.9300 ?
C19 H19 . 0.9300 ?
C23 H23 . 0.9300 ?
C21 H21A . 0.9600 ?
C21 H21B . 0.9600 ?
C21 H21C . 0.9600 ?
C22 H22A . 0.9600 ?
C22 H22B . 0.9600 ?
C22 H22C . 0.9600 ?

loop_
_geom_hbond_atom_site_label_D
_geom_hbond_atom_site_label_H
_geom_hbond_atom_site_label_A
_geom_hbond_site_symmetry_A
_geom_hbond_distance_DH
_geom_hbond_distance_HA
_geom_hbond_distance_DA
_geom_hbond_angle_DHA
O7 H7C O6 . 0.82(6) 2.14(7) 2.876(5) 151(10)
O7 H7B O2 1_655 0.82(6) 2.12(6) 2.926(4) 172(10)
O5 H5B O2 1_655 0.82 2.13 2.825(3) 143
O5 H5C O4 4_575 0.82 2.03 2.691(3) 137
